data_2106413
loop_
_publ_author_name
'Palazzi, M.'
'Jaulmes, S.'

_publ_section_title
;
 Structure d'un oxysulfure a deux cations d'un type nouveau: La4 O3 (As S3
 2
;
_journal_name_full 'Acta Crystallographica B (24,1968-38,1982)'
_journal_page_first 1340
_journal_page_last 1342
_journal_volume 37
_journal_year 1981
_chemical_formula_sum 'As2 La4 O3 S6'
_chemical_name_systematic 'La4 O3 (As S3)2'
_space_group_IT_number 72
_symmetry_space_group_name_Hall '-I 2 2c'
_symmetry_space_group_name_H-M 'I b a m'
_cell_angle_alpha 90
_cell_angle_beta 90
_cell_angle_gamma 90
_cell_formula_units_Z 4
_cell_length_a 19.032
_cell_length_b 12.051
_cell_length_c 5.852
_cell_volume 1342.183
_citation_journal_id_ASTM ACBCAR
_cod_data_source_file Palazzi_ACBCAR_1981_1526.cif
_cod_data_source_block As2La4O3S6
_cod_database_code 2106413

loop_
_symmetry_equiv_pos_as_xyz
x,y,z
-x,-y,z
x,-y,-z+1/2
-x,y,-z+1/2
-x,-y,-z
x,y,-z
-x,y,z-1/2
x,-y,z-1/2
x+1/2,y+1/2,z+1/2
-x+1/2,-y+1/2,z+1/2
x+1/2,-y+1/2,-z+1
-x+1/2,y+1/2,-z+1
-x+1/2,-y+1/2,-z+1/2
x+1/2,y+1/2,-z+1/2
-x+1/2,y+1/2,z
x+1/2,-y+1/2,z

loop_
_atom_site_label
_atom_site_type_symbol
_atom_site_fract_x
_atom_site_fract_y
_atom_site_fract_z
_atom_site_occupancy
_atom_site_U_iso_or_equiv
As1 As+3 0.1043 0.1241 0.11 0.5 0.0
S1 S-2 0.5755 0.2032 0 1 0.0
La2 La+3 0.72221 0.1093 0 1 0.0
S2 S-2 0.8772 0.1591 0 1 0.0
O1 O-2 0.6565 0 0.25 1 0.0
O2 O-2 0.5 0 0.25 1 0.0
La1 La+3 0.42538 0.1019 0 1 0.0
S3 S-2 0.2204 0.1316 0 1 0.0
